data_1569659
loop_
_publ_author_name
'Li, Dong-Yang'
'Shang, Yan-Bing'
'Liu, Qi'
'Zhang, Hua-Wu'
'Zhang, Xin-Yue'
'Yue, Cheng-Yang'
'Lei, Xiao-Wu'

_publ_section_title
;
 0D hybrid indium halide as a highly efficient X-ray scintillation and
 ultra-sensitive fluorescent probe.
;
_journal_issue 11
_journal_name_full 'Materials horizons'
_journal_page_first 5004
_journal_page_last 5015
_journal_paper_doi 10.1039/d3mh00536d
_journal_volume 10
_journal_year 2023
_chemical_formula_moiety '2(Br3 In0.5), C6 H20 N3, H2 O'
_chemical_formula_sum 'C6 H22 Br6 In N3 O'
_chemical_formula_weight 746.54
_space_group_crystal_system triclinic
_space_group_IT_number 2
_space_group_name_Hall '-P 1'
_space_group_name_H-M_alt 'P -1'
_atom_sites_solution_hydrogens mixed
_atom_sites_solution_primary dual
_audit_creation_date 2022-11-25
_audit_creation_method
;
Olex2 1.5
(compiled 2021.12.09 svn.r5202d8cf for OlexSys, GUI svn.r6439)
;
_audit_update_record
;
2022-12-30 deposited with the CCDC.	2023-08-07 downloaded from the CCDC.
;
_cell_angle_alpha 94.554(2)
_cell_angle_beta 108.689(2)
_cell_angle_gamma 109.0060(10)
_cell_formula_units_Z 2
_cell_length_a 7.8936(3)
_cell_length_b 11.0840(5)
_cell_length_c 12.1633(5)
_cell_measurement_reflns_used 7766
_cell_measurement_temperature 273.15
_cell_measurement_theta_max 29.97
_cell_measurement_theta_min 2.39
_cell_volume 932.85(7)
_computing_cell_refinement 'SAINT V8.40A (Bruker, 2019)'
_computing_data_reduction 'SAINT V8.40A (Bruker, 2019)'
_computing_molecular_graphics 'Olex2 1.5 (Dolomanov et al., 2009)'
_computing_publication_material 'Olex2 1.5 (Dolomanov et al., 2009)'
_computing_structure_refinement 'SHELXL 2018/3 (Sheldrick, 2015)'
_computing_structure_solution 'SHELXT 2014/5 (Sheldrick, 2014)'
_diffrn_ambient_temperature 273.15
_diffrn_measured_fraction_theta_full 0.999
_diffrn_measured_fraction_theta_max 0.997
_diffrn_measurement_device_type 'Bruker APEX-II CCD'
_diffrn_measurement_method '\f and \w scans'
_diffrn_radiation_monochromator graphite
_diffrn_radiation_type MoK\a
_diffrn_radiation_wavelength 0.71073
_diffrn_reflns_av_R_equivalents 0.0398
_diffrn_reflns_av_unetI/netI 0.0398
_diffrn_reflns_Laue_measured_fraction_full 0.999
_diffrn_reflns_Laue_measured_fraction_max 0.997
_diffrn_reflns_limit_h_max 11
_diffrn_reflns_limit_h_min -11
_diffrn_reflns_limit_k_max 15
_diffrn_reflns_limit_k_min -15
_diffrn_reflns_limit_l_max 17
_diffrn_reflns_limit_l_min -17
_diffrn_reflns_number 22852
_diffrn_reflns_point_group_measured_fraction_full 0.999
_diffrn_reflns_point_group_measured_fraction_max 0.997
_diffrn_reflns_theta_full 25.242
_diffrn_reflns_theta_max 30.541
_diffrn_reflns_theta_min 1.986
_diffrn_source_current 30.0
_diffrn_source_power 1.5
_diffrn_source_voltage 50.0
_diffrn_standards_number 0
_exptl_absorpt_coefficient_mu 14.108
_exptl_absorpt_correction_T_max 0.7461
_exptl_absorpt_correction_T_min 0.3201
_exptl_absorpt_correction_type none
_exptl_absorpt_process_details
;
SADABS-2016/2 (Bruker,2016/2) was used for absorption correction.
wR2(int) was 0.1368 before and 0.0472 after correction.
The Ratio of minimum to maximum transmission is 0.4290.
The \l/2 correction factor is Not present.
;
_exptl_crystal_colour 'metallic dark black'
_exptl_crystal_colour_lustre metallic
_exptl_crystal_colour_modifier dark
_exptl_crystal_colour_primary black
_exptl_crystal_density_diffrn 2.658
_exptl_crystal_description plate
_exptl_crystal_F_000 692
_exptl_crystal_size_max 0.1
_exptl_crystal_size_mid 0.1
_exptl_crystal_size_min 0.1
_refine_diff_density_max 0.722
_refine_diff_density_min -1.304
_refine_diff_density_rms 0.180
_refine_ls_extinction_method none
_refine_ls_goodness_of_fit_ref 1.070
_refine_ls_hydrogen_treatment mixed
_refine_ls_matrix_type full
_refine_ls_number_parameters 166
_refine_ls_number_reflns 5694
_refine_ls_number_restraints 1
_refine_ls_restrained_S_all 1.070
_refine_ls_R_factor_all 0.0530
_refine_ls_R_factor_gt 0.0311
_refine_ls_shift/su_max 0.001
_refine_ls_shift/su_mean 0.000
_refine_ls_structure_factor_coef Fsqd
_refine_ls_weighting_details 'w=1/[\s^2^(Fo^2^)+(0.0227P)^2^+0.1883P] where P=(Fo^2^+2Fc^2^)/3'
_refine_ls_weighting_scheme calc
_refine_ls_wR_factor_gt 0.0566
_refine_ls_wR_factor_ref 0.0619
_reflns_Friedel_coverage 0.000
_reflns_number_gt 4330
_reflns_number_total 5694
_reflns_threshold_expression 'I > 2\s(I)'
_cod_data_source_file d3mh00536d2.cif
_cod_data_source_block 1_CCDC1
_cod_depositor_comments 'Adding full bibliography for 1569658--1569659.cif.'
_cod_database_code 1569659
_shelx_shelxl_version_number 2018/3
_shelx_space_group_comment
;
The symmetry employed for this shelxl refinement is uniquely defined
by the following loop, which should always be used as a source of
symmetry information in preference to the above space-group names.
They are only intended as comments.
;
_shelx_estimated_absorpt_t_max 0.333
_shelx_estimated_absorpt_t_min 0.333
_olex2_refinement_description
;
1. Others
 Fixed Sof: In1(0.5) In2(0.5)
 Fixed Uiso: H21(0.103) H1(0.045) H2(0.045) H3(0.045) H10(0.036) H11(0.036)
 H18(0.056) H19(0.056) H20(0.056) H4(0.038) H5(0.038) H6(0.04) H7(0.04)
 H8(0.044) H9(0.044) H12(0.037) H13(0.037) H14(0.046) H15(0.046) H16(0.055)
 H17(0.055)
 Fixed X: In1(0) In2(1) H21(0.096901) H1(0.515628) H2(0.645574) H3(0.720895)
 H10(0.4749) H11(0.381919) H18(0.153058) H19(0.219746) H20(0.354238)
 H4(0.566086) H5(0.787303) H6(0.51354) H7(0.736416) H8(0.773391) H9(0.669956)
 H12(0.602572) H13(0.515968) H14(0.297012) H15(0.202991) H16(0.415767)
 H17(0.19486)
 Fixed Y: In1(0) In2(0.5) H21(0.325941) H1(0.255681) H2(0.186898) H3(0.328534)
 H10(0.178907) H11(0.270177) H18(0.239837) H19(0.207346) H20(0.302404)
 H4(0.172835) H5(0.252531) H6(0.369954) H7(0.447187) H8(0.3437) H9(0.442787)
 H12(0.212342) H13(0.320539) H14(0.052654) H15(0.157783) H16(0.121889)
 H17(0.03948)
 Fixed Z: In1(0.5) In2(1) H21(0.230799) H1(0.648789) H2(0.687567) H3(0.710329)
 H10(0.302171) H11(0.273309) H18(-0.096414) H19(-0.188943) H20(-0.081335)
 H4(0.489287) H5(0.555611) H6(0.482291) H7(0.543601) H8(0.37648) H9(0.346771)
 H12(0.15959) H13(0.131555) H14(0.095701) H15(0.078895) H16(-0.058028) H17(-
 0.099699)
;
_olex2_submission_special_instructions 'No special instructions were received'

loop_
_space_group_symop_operation_xyz
'x, y, z'
'-x, -y, -z'

loop_
_atom_site_label
_atom_site_type_symbol
_atom_site_fract_x
_atom_site_fract_y
_atom_site_fract_z
_atom_site_U_iso_or_equiv
_atom_site_adp_type
_atom_site_occupancy
_atom_site_site_symmetry_order
_atom_site_calc_flag
_atom_site_refinement_flags_posn
_atom_site_refinement_flags_adp
_atom_site_refinement_flags_occupancy
_atom_site_disorder_assembly
_atom_site_disorder_group
In1 In 0.000000 0.000000 0.500000 0.02245(8) Uani 1 2 d S . P . .
Br1 Br 0.17463(5) 0.25744(3) 0.57066(4) 0.03411(9) Uani 1 1 d . . . . .
Br2 Br 0.29223(5) -0.02643(4) 0.67245(3) 0.03405(9) Uani 1 1 d . . . . .
Br3 Br 0.17109(5) -0.00751(4) 0.34124(3) 0.03122(9) Uani 1 1 d . . . . .
In2 In 1.000000 0.500000 1.000000 0.02474(8) Uani 1 2 d S . P . .
Br4 Br 1.13856(6) 0.76211(4) 1.03042(4) 0.04025(10) Uani 1 1 d . . . . .
Br5 Br 1.07080(5) 0.47787(4) 0.80290(3) 0.03666(10) Uani 1 1 d . . . . .
Br6 Br 1.35931(5) 0.51717(4) 1.12217(4) 0.03513(10) Uani 1 1 d . . . . .
O1 O 0.1646(6) 0.3002(5) 0.2865(4) 0.0684(10) Uani 1 1 d DG . . . .
H21 H 0.096901 0.325941 0.230799 0.103 Uiso 1 1 d G U . . .
H22 H 0.094(10) 0.230(5) 0.304(7) 0.17(4) Uiso 1 1 d D . . . .
N1 N 0.6328(4) 0.2563(3) 0.6592(3) 0.0376(8) Uani 1 1 d . . . . .
H1 H 0.515628 0.255681 0.648789 0.045 Uiso 1 1 calc R U . . .
H2 H 0.645574 0.186898 0.687567 0.045 Uiso 1 1 calc R U . . .
H3 H 0.720895 0.328534 0.710329 0.045 Uiso 1 1 calc R U . . .
N2 N 0.4872(4) 0.2541(3) 0.2783(3) 0.0303(7) Uani 1 1 d . . . . .
H10 H 0.474900 0.178907 0.302171 0.036 Uiso 1 1 calc R U . . .
H11 H 0.381919 0.270177 0.273309 0.036 Uiso 1 1 calc R U . . .
N3 N 0.2511(5) 0.2287(3) -0.1110(3) 0.0463(9) Uani 1 1 d . . . . .
H18 H 0.153058 0.239837 -0.096414 0.056 Uiso 1 1 calc R U . . .
H19 H 0.219746 0.207346 -0.188943 0.056 Uiso 1 1 calc R U . . .
H20 H 0.354238 0.302404 -0.081335 0.056 Uiso 1 1 calc R U . . .
C1 C 0.6600(5) 0.2528(4) 0.5440(3) 0.0320(8) Uani 1 1 d . . . . .
H4 H 0.566086 0.172835 0.489287 0.038 Uiso 1 1 calc R U . . .
H5 H 0.787303 0.252531 0.555611 0.038 Uiso 1 1 calc R U . . .
C2 C 0.6386(6) 0.3673(4) 0.4906(3) 0.0336(8) Uani 1 1 d . . . . .
H6 H 0.513540 0.369954 0.482291 0.040 Uiso 1 1 calc R U . . .
H7 H 0.736416 0.447187 0.543601 0.040 Uiso 1 1 calc R U . . .
C3 C 0.6575(5) 0.3598(4) 0.3706(3) 0.0365(9) Uani 1 1 d . . . . .
H8 H 0.773391 0.343700 0.376480 0.044 Uiso 1 1 calc R U . . .
H9 H 0.669956 0.442787 0.346771 0.044 Uiso 1 1 calc R U . . .
C4 C 0.4957(5) 0.2383(3) 0.1576(3) 0.0308(8) Uani 1 1 d . . . . .
H12 H 0.602572 0.212342 0.159590 0.037 Uiso 1 1 calc R U . . .
H13 H 0.515968 0.320539 0.131555 0.037 Uiso 1 1 calc R U . . .
C5 C 0.3095(6) 0.1360(4) 0.0727(3) 0.0383(9) Uani 1 1 d . . . . .
H14 H 0.297012 0.052654 0.095701 0.046 Uiso 1 1 calc R U . . .
H15 H 0.202991 0.157783 0.078895 0.046 Uiso 1 1 calc R U . . .
C6 C 0.2950(6) 0.1225(4) -0.0546(4) 0.0458(11) Uani 1 1 d . . . . .
H16 H 0.415767 0.121889 -0.058028 0.055 Uiso 1 1 calc R U . . .
H17 H 0.194860 0.039480 -0.099699 0.055 Uiso 1 1 calc R U . . .

loop_
_atom_site_aniso_label
_atom_site_aniso_U_11
_atom_site_aniso_U_22
_atom_site_aniso_U_33
_atom_site_aniso_U_23
_atom_site_aniso_U_13
_atom_site_aniso_U_12
In1 0.02216(15) 0.02222(16) 0.02189(17) 0.00332(13) 0.00767(13) 0.00761(13)
Br1 0.03183(18) 0.02277(17) 0.0448(2) 0.00079(16) 0.01581(17) 0.00620(15)
Br2 0.03502(18) 0.0431(2) 0.02594(19) 0.00576(16) 0.00566(15) 0.02265(17)
Br3 0.03321(18) 0.03345(19) 0.0326(2) 0.00869(16) 0.01877(16) 0.01238(15)
In2 0.02499(16) 0.02484(17) 0.02189(17) 0.00303(14) 0.00790(14) 0.00723(14)
Br4 0.0426(2) 0.02348(18) 0.0522(3) 0.00689(17) 0.0183(2) 0.00854(16)
Br5 0.03280(18) 0.0459(2) 0.02614(19) 0.00223(17) 0.01469(16) 0.00557(17)
Br6 0.02656(17) 0.0396(2) 0.0367(2) 0.00578(17) 0.00689(16) 0.01426(16)
O1 0.076(3) 0.095(3) 0.072(3) 0.054(2) 0.042(2) 0.057(2)
N1 0.0334(16) 0.0438(19) 0.0324(18) 0.0055(15) 0.0117(14) 0.0114(15)
N2 0.0340(15) 0.0291(16) 0.0248(16) 0.0077(13) 0.0095(13) 0.0088(13)
N3 0.0439(19) 0.055(2) 0.0265(18) 0.0073(16) 0.0086(16) 0.0060(17)
C1 0.0344(18) 0.039(2) 0.0246(18) 0.0040(16) 0.0116(16) 0.0161(17)
C2 0.042(2) 0.0301(19) 0.0244(19) 0.0028(15) 0.0089(17) 0.0120(17)
C3 0.041(2) 0.0281(19) 0.030(2) 0.0063(16) 0.0085(17) 0.0038(17)
C4 0.0367(19) 0.0314(19) 0.0254(19) 0.0050(15) 0.0104(16) 0.0153(16)
C5 0.047(2) 0.030(2) 0.030(2) 0.0061(16) 0.0093(18) 0.0079(18)
C6 0.051(2) 0.048(3) 0.031(2) -0.0032(19) 0.008(2) 0.020(2)

loop_
_atom_type_symbol
_atom_type_description
_atom_type_scat_dispersion_real
_atom_type_scat_dispersion_imag
_atom_type_scat_source
C C 0.0033 0.0016 'International Tables Vol C Tables 4.2.6.8 and 6.1.1.4'
H H 0.0000 0.0000 'International Tables Vol C Tables 4.2.6.8 and 6.1.1.4'
Br Br -0.2901 2.4595 'International Tables Vol C Tables 4.2.6.8 and 6.1.1.4'
In In -0.7276 1.3100 'International Tables Vol C Tables 4.2.6.8 and 6.1.1.4'
N N 0.0061 0.0033 'International Tables Vol C Tables 4.2.6.8 and 6.1.1.4'
O O 0.0106 0.0060 'International Tables Vol C Tables 4.2.6.8 and 6.1.1.4'

loop_
_geom_angle_atom_site_label_1
_geom_angle_atom_site_label_2
_geom_angle_atom_site_label_3
_geom_angle
_geom_angle_site_symmetry_1
_geom_angle_site_symmetry_3
_geom_angle_publ_flag
Br1 In1 Br1 180.0 2_556 . ?
Br1 In1 Br2 89.059(12) 2_556 2_556 ?
Br1 In1 Br2 89.060(12) . . ?
Br1 In1 Br2 90.941(12) . 2_556 ?
Br1 In1 Br2 90.941(13) 2_556 . ?
Br1 In1 Br3 87.371(12) 2_556 . ?
Br1 In1 Br3 92.629(12) 2_556 2_556 ?
Br1 In1 Br3 92.628(12) . . ?
Br1 In1 Br3 87.372(12) . 2_556 ?
Br2 In1 Br2 180.000(16) 2_556 . ?
Br2 In1 Br3 91.822(12) . . ?
Br2 In1 Br3 91.822(12) 2_556 2_556 ?
Br2 In1 Br3 88.178(12) . 2_556 ?
Br2 In1 Br3 88.178(12) 2_556 . ?
Br3 In1 Br3 180.0 . 2_556 ?
Br4 In2 Br4 180.0 2_767 . ?
Br5 In2 Br4 90.771(13) 2_767 2_767 ?
Br5 In2 Br4 89.229(13) 2_767 . ?
Br5 In2 Br4 89.229(13) . 2_767 ?
Br5 In2 Br4 90.771(13) . . ?
Br5 In2 Br5 180.0 2_767 . ?
Br5 In2 Br6 88.821(12) . . ?
Br5 In2 Br6 88.821(12) 2_767 2_767 ?
Br5 In2 Br6 91.179(12) . 2_767 ?
Br5 In2 Br6 91.179(12) 2_767 . ?
Br6 In2 Br4 91.967(12) 2_767 . ?
Br6 In2 Br4 91.967(12) . 2_767 ?
Br6 In2 Br4 88.033(12) 2_767 2_767 ?
Br6 In2 Br4 88.033(12) . . ?
Br6 In2 Br6 180.0 . 2_767 ?
H21 O1 H22 112.3 . . ?
H1 N1 H2 109.5 . . ?
H1 N1 H3 109.5 . . ?
H3 N1 H2 109.5 . . ?
C1 N1 H1 109.5 . . ?
C1 N1 H2 109.5 . . ?
C1 N1 H3 109.5 . . ?
H10 N2 H11 107.5 . . ?
C3 N2 H10 108.5 . . ?
C3 N2 H11 108.5 . . ?
C4 N2 H10 108.5 . . ?
C4 N2 H11 108.5 . . ?
C4 N2 C3 115.3(3) . . ?
H19 N3 H18 109.5 . . ?
H19 N3 H20 109.5 . . ?
H20 N3 H18 109.5 . . ?
C6 N3 H18 109.5 . . ?
C6 N3 H19 109.5 . . ?
C6 N3 H20 109.5 . . ?
N1 C1 H4 109.2 . . ?
N1 C1 H5 109.2 . . ?
N1 C1 C2 112.2(3) . . ?
H4 C1 H5 107.9 . . ?
C2 C1 H4 109.2 . . ?
C2 C1 H5 109.2 . . ?
C1 C2 H6 109.2 . . ?
C1 C2 H7 109.2 . . ?
C1 C2 C3 111.9(3) . . ?
H7 C2 H6 107.9 . . ?
C3 C2 H6 109.2 . . ?
C3 C2 H7 109.2 . . ?
N2 C3 C2 111.7(3) . . ?
N2 C3 H8 109.3 . . ?
N2 C3 H9 109.3 . . ?
C2 C3 H8 109.3 . . ?
C2 C3 H9 109.3 . . ?
H9 C3 H8 107.9 . . ?
N2 C4 H12 109.8 . . ?
N2 C4 H13 109.8 . . ?
N2 C4 C5 109.3(3) . . ?
H12 C4 H13 108.3 . . ?
C5 C4 H12 109.8 . . ?
C5 C4 H13 109.8 . . ?
C4 C5 H14 108.9 . . ?
C4 C5 H15 108.9 . . ?
H14 C5 H15 107.7 . . ?
C6 C5 C4 113.5(3) . . ?
C6 C5 H14 108.9 . . ?
C6 C5 H15 108.9 . . ?
N3 C6 C5 113.4(3) . . ?
N3 C6 H16 108.9 . . ?
N3 C6 H17 108.9 . . ?
C5 C6 H16 108.9 . . ?
C5 C6 H17 108.9 . . ?
H16 C6 H17 107.7 . . ?

loop_
_geom_bond_atom_site_label_1
_geom_bond_atom_site_label_2
_geom_bond_distance
_geom_bond_site_symmetry_2
_geom_bond_publ_flag
In1 Br1 2.6590(4) 2_556 ?
In1 Br1 2.6591(4) . ?
In1 Br2 2.6914(4) . ?
In1 Br2 2.6913(4) 2_556 ?
In1 Br3 2.6979(4) 2_556 ?
In1 Br3 2.6979(4) . ?
In2 Br4 2.6970(4) 2_767 ?
In2 Br4 2.6970(4) . ?
In2 Br5 2.6410(4) . ?
In2 Br5 2.6410(4) 2_767 ?
In2 Br6 2.6816(4) . ?
In2 Br6 2.6817(4) 2_767 ?
O1 H21 0.8501 . ?
O1 H22 0.88(2) . ?
N1 H1 0.8900 . ?
N1 H2 0.8900 . ?
N1 H3 0.8900 . ?
N1 C1 1.483(5) . ?
N2 H10 0.8900 . ?
N2 H11 0.8900 . ?
N2 C3 1.496(4) . ?
N2 C4 1.489(4) . ?
N3 H18 0.8900 . ?
N3 H19 0.8900 . ?
N3 H20 0.8900 . ?
N3 C6 1.489(5) . ?
C1 H4 0.9700 . ?
C1 H5 0.9700 . ?
C1 C2 1.503(5) . ?
C2 H6 0.9700 . ?
C2 H7 0.9700 . ?
C3 C2 1.513(5) . ?
C3 H8 0.9700 . ?
C3 H9 0.9700 . ?
C4 H12 0.9700 . ?
C4 H13 0.9700 . ?
C4 C5 1.507(5) . ?
C5 H14 0.9700 . ?
C5 H15 0.9700 . ?
C5 C6 1.506(5) . ?
C6 H16 0.9700 . ?
C6 H17 0.9700 . ?

loop_
_geom_torsion_atom_site_label_1
_geom_torsion_atom_site_label_2
_geom_torsion_atom_site_label_3
_geom_torsion_atom_site_label_4
_geom_torsion
_geom_torsion_site_symmetry_1
_geom_torsion_site_symmetry_2
_geom_torsion_site_symmetry_3
_geom_torsion_site_symmetry_4
_geom_torsion_publ_flag
N1 C1 C2 C3 -177.4(3) . . . . ?
N2 C3 C2 C1 70.8(4) . . . . ?
N2 C4 C5 C6 173.9(3) . . . . ?
C3 N2 C4 C5 -175.8(3) . . . . ?
C4 N2 C3 C2 -178.9(3) . . . . ?
C4 C5 C6 N3 -76.5(4) . . . . ?
